data_1527176
loop_
_publ_author_name
'Brabers, J.H.V.J.'
'de Boer, F.R.'
'Buschow, K.H.J.'

_publ_section_title
;
 Crystal structure and magnetic properties of ternary rare earth compounds
 of the type R Mn Ga
;
_journal_name_full 'Journal of Alloys Compd.'
_journal_page_first 227
_journal_page_last 233
_journal_volume 179
_journal_year 1992
_chemical_formula_sum 'Ga Ho Mn'
_space_group_IT_number 189
_symmetry_space_group_name_Hall 'P -6 -2'
_symmetry_space_group_name_H-M 'P -6 2 m'
_cell_angle_alpha 90
_cell_angle_beta 90
_cell_angle_gamma 120
_cell_formula_units_Z 3
_cell_length_a 7.027
_cell_length_b 7.027
_cell_length_c 4.281
_cell_volume 183.069
_citation_journal_id_ASTM JALCEU
_cod_data_source_file Brabers_JALCEU_1992_493.cif
_cod_data_source_block Ga1Ho1Mn1
_cod_original_cell_volume 183.0694
_cod_original_formula_sum 'Ga1 Ho1 Mn1'
_cod_database_code 1527176

loop_
_symmetry_equiv_pos_as_xyz
x,y,z
-x+y,-x,-z
-y,x-y,z
x,y,-z
-x+y,-x,z
-y,x-y,-z
y,x,z
x-y,-y,-z
-x,-x+y,z
y,x,-z
x-y,-y,z
-x,-x+y,-z

loop_
_atom_site_label
_atom_site_type_symbol
_atom_site_fract_x
_atom_site_fract_y
_atom_site_fract_z
_atom_site_occupancy
_atom_site_U_iso_or_equiv
Ga1 Ga 0.2513 0 0 1 0.0
Ho2 Ho 0.5764 0 0.5 1 0.0
Mn1 Mn 0 0 0.5 1 0.0
Mn2 Mn 0.3333 0.6667 0 1 0.0
